data_4337738
loop_
_publ_author_name
'K\"a\&s, Martina'
'Hohenberger, Johannes'
'Adelhardt, Mario'
'Zolnhofer, Eva M.'
'Mossin, Susanne'
'Heinemann, Frank W.'
'Sutter, J\"org'
'Meyer, Karsten'

_publ_section_title
;
 Synthesis and characterization of divalent manganese, iron, and cobalt
 complexes in tripodal phenolate/n-heterocyclic carbene ligand
 environments.
;
_journal_issue 5
_journal_name_full 'Inorganic chemistry'
_journal_page_first 2460
_journal_page_last 2470
_journal_paper_doi 10.1021/ic4024053
_journal_volume 53
_journal_year 2014
_chemical_absolute_configuration ad
_chemical_formula_moiety 'C54 H66 Mn N O3, C36 H30 N P2'
_chemical_formula_sum 'C90 H96 Mn N2 O3 P2'
_chemical_formula_weight 1370.57
_chemical_name_systematic
; 
 ? 
;
_space_group_IT_number 19
_symmetry_cell_setting orthorhombic
_symmetry_space_group_name_Hall 'P 2ac 2ab'
_symmetry_space_group_name_H-M 'P 21 21 21'
_atom_sites_solution_hydrogens geom
_atom_sites_solution_primary direct
_atom_sites_solution_secondary difmap
_audit_creation_method SHELXL-97
_cell_angle_alpha 90.00
_cell_angle_beta 90.00
_cell_angle_gamma 90.00
_cell_formula_units_Z 4
_cell_length_a 11.0606(8)
_cell_length_b 26.262(2)
_cell_length_c 28.395(2)
_cell_measurement_reflns_used 9955
_cell_measurement_temperature 120(2)
_cell_measurement_theta_max 24.05
_cell_measurement_theta_min 2.65
_cell_volume 8248.0(10)
_computing_cell_refinement 'Bruker SAINT'
_computing_data_collection 'Bruker APEX2'
_computing_data_reduction 'Bruker SAINT'
_computing_molecular_graphics 'SHELXTL 6.12 (Bruker AXS, 2002)'
_computing_publication_material 'SHELXTL 6.12 (Bruker AXS, 2002)'
_computing_structure_refinement 'SHELXTL 6.12 (Bruker AXS, 2002)'
_computing_structure_solution 'SHELXTL 6.12 (Bruker AXS, 2002)'
_diffrn_ambient_temperature 120(2)
_diffrn_detector_area_resol_mean 83.33
_diffrn_measured_fraction_theta_full 0.998
_diffrn_measured_fraction_theta_max 0.998
_diffrn_measurement_device_type 'Bruker Kappa APEX II CCD area detector'
_diffrn_measurement_method 'phi and omega scans'
_diffrn_radiation_monochromator 'Quazar focussing montel optics'
_diffrn_radiation_source 'ImuS micro-focus tube'
_diffrn_radiation_type MoK\a
_diffrn_radiation_wavelength 0.71073
_diffrn_reflns_av_R_equivalents 0.0572
_diffrn_reflns_av_sigmaI/netI 0.0571
_diffrn_reflns_limit_h_max 13
_diffrn_reflns_limit_h_min -6
_diffrn_reflns_limit_k_max 32
_diffrn_reflns_limit_k_min -31
_diffrn_reflns_limit_l_max 34
_diffrn_reflns_limit_l_min -34
_diffrn_reflns_number 60071
_diffrn_reflns_theta_full 25.68
_diffrn_reflns_theta_max 25.68
_diffrn_reflns_theta_min 2.11
_exptl_absorpt_coefficient_mu 0.246
_exptl_absorpt_correction_T_max 0.746
_exptl_absorpt_correction_T_min 0.677
_exptl_absorpt_correction_type multi-scan
_exptl_absorpt_process_details 'SADABS, Bruker-AXS, 2009'
_exptl_crystal_colour yellow
_exptl_crystal_density_diffrn 1.104
_exptl_crystal_density_method 'not measured'
_exptl_crystal_description block
_exptl_crystal_F_000 2916
_exptl_crystal_size_max 0.12
_exptl_crystal_size_mid 0.10
_exptl_crystal_size_min 0.08
_platon_squeeze_details
;
 Spek, A.L. (2003), J.Appl.Cryst. 36, 7-13
;
_refine_diff_density_max 0.510
_refine_diff_density_min -0.577
_refine_diff_density_rms 0.102
_refine_ls_abs_structure_details
;
 Flack H D (1983), Acta Cryst. A39, 876-881
 7060 Friedel pairs used in the refinement of Flack parameter
;
_refine_ls_abs_structure_Flack 0.00(2)
_refine_ls_extinction_method none
_refine_ls_goodness_of_fit_ref 1.142
_refine_ls_hydrogen_treatment constr
_refine_ls_matrix_type full
_refine_ls_number_parameters 890
_refine_ls_number_reflns 15645
_refine_ls_number_restraints 84
_refine_ls_restrained_S_all 1.143
_refine_ls_R_factor_all 0.1033
_refine_ls_R_factor_gt 0.0963
_refine_ls_shift/su_max 0.008
_refine_ls_shift/su_mean 0.000
_refine_ls_structure_factor_coef Fsqd
_refine_ls_weighting_details 'calc w=1/[\s^2^(Fo^2^)+(0.0596P)^2^+44.9158P] where P=(Fo^2^+2Fc^2^)/3'
_refine_ls_weighting_scheme calc
_refine_ls_wR_factor_gt 0.2314
_refine_ls_wR_factor_ref 0.2357
_reflns_number_gt 14055
_reflns_number_total 15645
_reflns_threshold_expression >2sigma(I)
_cod_data_source_file ic4024053_si_002.cif
_cod_data_source_block ma1301sqa
_cod_original_cell_volume 8248.1(11)
_cod_original_sg_symbol_Hall P2ac2ab
_cod_original_sg_symbol_H-M P2(1)2(1)2(1)
_cod_database_code 4337738

loop_
_symmetry_equiv_pos_as_xyz
'x, y, z'
'x+1/2, -y+1/2, -z'
'-x, y+1/2, -z+1/2'
'-x+1/2, -y, z+1/2'

loop_
_atom_site_label
_atom_site_type_symbol
_atom_site_fract_x
_atom_site_fract_y
_atom_site_fract_z
_atom_site_U_iso_or_equiv
_atom_site_adp_type
_atom_site_occupancy
_atom_site_symmetry_multiplicity
_atom_site_calc_flag
_atom_site_refinement_flags
Mn1 Mn 0.03545(9) 0.62897(4) 0.87830(4) 0.0236(2) Uani 1 1 d .
O1 O 0.0149(4) 0.69341(18) 0.84427(16) 0.0271(11) Uani 1 1 d .
O2 O 0.1019(4) 0.61756(17) 0.94196(16) 0.0217(10) Uani 1 1 d .
O3 O 0.0161(4) 0.56257(18) 0.84513(18) 0.0290(11) Uani 1 1 d .
N1 N -0.1501(5) 0.6292(2) 0.90307(18) 0.0217(12) Uani 1 1 d .
C1 C -0.1906(6) 0.6820(3) 0.9050(2) 0.0249(15) Uani 1 1 d .
H1A H -0.1367 0.7010 0.9265 0.030 Uiso 1 1 calc R
H1B H -0.2729 0.6827 0.9187 0.030 Uiso 1 1 calc R
C2 C -0.1935(7) 0.7095(3) 0.8579(2) 0.0231(14) Uani 1 1 d .
C3 C -0.0897(6) 0.7136(3) 0.8288(2) 0.0216(14) Uani 1 1 d .
C4 C -0.0983(6) 0.7403(3) 0.7858(2) 0.0238(15) Uani 1 1 d .
C5 C -0.2104(6) 0.7625(3) 0.7738(3) 0.0260(16) Uani 1 1 d .
H5 H -0.2157 0.7806 0.7449 0.031 Uiso 1 1 calc R
C6 C -0.3142(6) 0.7595(2) 0.8018(2) 0.0197(14) Uani 1 1 d .
C7 C -0.3018(6) 0.7333(3) 0.8435(2) 0.0228(14) Uani 1 1 d .
H7 H -0.3699 0.7312 0.8638 0.027 Uiso 1 1 calc R
C8 C -0.1550(6) 0.6054(3) 0.9503(2) 0.0215(14) Uani 1 1 d .
H8A H -0.1276 0.5697 0.9477 0.026 Uiso 1 1 calc R
H8B H -0.2400 0.6050 0.9612 0.026 Uiso 1 1 calc R
C9 C -0.0782(6) 0.6325(2) 0.9869(2) 0.0178(13) Uani 1 1 d .
C10 C 0.0504(6) 0.6356(2) 0.9811(2) 0.0208(14) Uani 1 1 d .
C11 C 0.1201(6) 0.6565(2) 1.0186(2) 0.0181(13) Uani 1 1 d .
C12 C 0.0578(6) 0.6741(3) 1.0581(2) 0.0253(16) Uani 1 1 d .
H12 H 0.1040 0.6885 1.0830 0.030 Uiso 1 1 calc R
C13 C -0.0676(6) 0.6721(2) 1.0637(2) 0.0193(14) Uani 1 1 d .
C14 C -0.1346(6) 0.6501(3) 1.0271(2) 0.0231(15) Uani 1 1 d .
H14 H -0.2199 0.6474 1.0299 0.028 Uiso 1 1 calc R
C15 C -0.2216(6) 0.5987(3) 0.8688(3) 0.0284(16) Uani 1 1 d .
H15A H -0.2101 0.6131 0.8369 0.034 Uiso 1 1 calc R
H15B H -0.3084 0.6016 0.8768 0.034 Uiso 1 1 calc R
C16 C -0.1863(6) 0.5430(3) 0.8683(2) 0.0258(16) Uani 1 1 d .
C17 C -0.0677(6) 0.5276(3) 0.8560(2) 0.0237(15) Uani 1 1 d .
C18 C -0.0409(7) 0.4742(2) 0.8558(3) 0.0256(15) Uani 1 1 d .
C19 C -0.1346(6) 0.4403(3) 0.8642(2) 0.0308(18) Uani 1 1 d .
H19 H -0.1168 0.4049 0.8638 0.037 Uiso 1 1 calc R
C20 C -0.2511(6) 0.4547(3) 0.8731(3) 0.0242(15) Uani 1 1 d .
C21 C -0.2759(6) 0.5073(3) 0.8766(3) 0.0266(15) Uani 1 1 d .
H21 H -0.3550 0.5183 0.8847 0.032 Uiso 1 1 calc R
C22 C 0.0113(6) 0.7465(3) 0.7547(2) 0.0242(15) Uani 1 1 d .
C23 C 0.0905(7) 0.7818(3) 0.6764(3) 0.0327(18) Uani 1 1 d .
H23 H 0.0674 0.8010 0.6474 0.039 Uiso 1 1 calc R
C24 C 0.1707(7) 0.6985(3) 0.7073(3) 0.0375(19) Uani 1 1 d .
H24 H 0.2017 0.6641 0.6984 0.045 Uiso 1 1 calc R
C25 C 0.2244(7) 0.7811(3) 0.7482(3) 0.0310(17) Uani 1 1 d .
H25 H 0.2898 0.7997 0.7654 0.037 Uiso 1 1 calc R
C26 C -0.0198(7) 0.7763(3) 0.7086(2) 0.0270(15) Uani 1 1 d .
H26A H -0.0849 0.7582 0.6915 0.032 Uiso 1 1 calc R
H26B H -0.0502 0.8106 0.7170 0.032 Uiso 1 1 calc R
C27 C 0.1124(6) 0.7778(3) 0.7795(2) 0.0203(14) Uani 1 1 d .
H27A H 0.0824 0.8126 0.7864 0.024 Uiso 1 1 calc R
H27B H 0.1339 0.7615 0.8098 0.024 Uiso 1 1 calc R
C28 C 0.1376(8) 0.7291(3) 0.6627(3) 0.041(2) Uani 1 1 d .
H28A H 0.2099 0.7327 0.6424 0.050 Uiso 1 1 calc R
H28B H 0.0749 0.7106 0.6446 0.050 Uiso 1 1 calc R
C29 C 0.2698(7) 0.7289(3) 0.7342(3) 0.0370(19) Uani 1 1 d .
H29A H 0.2939 0.7098 0.7628 0.044 Uiso 1 1 calc R
H29B H 0.3420 0.7326 0.7139 0.044 Uiso 1 1 calc R
C30 C 0.0600(7) 0.6934(3) 0.7392(2) 0.0277(16) Uani 1 1 d .
H30A H 0.0820 0.6734 0.7675 0.033 Uiso 1 1 calc R
H30B H -0.0044 0.6748 0.7223 0.033 Uiso 1 1 calc R
C31 C 0.1899(7) 0.8112(3) 0.7033(3) 0.0348(18) Uani 1 1 d .
H31A H 0.1598 0.8455 0.7121 0.042 Uiso 1 1 calc R
H31B H 0.2619 0.8155 0.6830 0.042 Uiso 1 1 calc R
C32 C -0.4285(6) 0.7833(3) 0.7873(3) 0.0288(16) Uani 1 1 d .
H32A H -0.4957 0.7601 0.7941 0.043 Uiso 1 1 calc R
H32B H -0.4262 0.7905 0.7535 0.043 Uiso 1 1 calc R
H32C H -0.4400 0.8151 0.8047 0.043 Uiso 1 1 calc R
C33 C 0.2582(6) 0.6594(2) 1.0147(2) 0.0189(14) Uani 1 1 d .
C34 C 0.4357(6) 0.6890(3) 0.9672(3) 0.0269(16) Uani 1 1 d .
H34 H 0.4612 0.7086 0.9387 0.032 Uiso 1 1 calc R
C35 C 0.4441(6) 0.6032(3) 1.0054(3) 0.0298(16) Uani 1 1 d .
H35 H 0.4747 0.5676 1.0016 0.036 Uiso 1 1 calc R
C36 C 0.4544(7) 0.6832(4) 1.0547(2) 0.036(2) Uani 1 1 d .
H36 H 0.4905 0.6991 1.0834 0.043 Uiso 1 1 calc R
C37 C 0.2976(6) 0.6898(3) 0.9712(2) 0.0217(14) Uani 1 1 d .
H37A H 0.2613 0.6746 0.9426 0.026 Uiso 1 1 calc R
H37B H 0.2689 0.7254 0.9739 0.026 Uiso 1 1 calc R
C38 C 0.3168(6) 0.6825(3) 1.0590(2) 0.0271(16) Uani 1 1 d .
H38A H 0.2868 0.7177 1.0635 0.033 Uiso 1 1 calc R
H38B H 0.2932 0.6623 1.0869 0.033 Uiso 1 1 calc R
C39 C 0.4783(7) 0.6354(3) 0.9630(3) 0.0387(19) Uani 1 1 d .
H39A H 0.5674 0.6352 0.9594 0.046 Uiso 1 1 calc R
H39B H 0.4430 0.6200 0.9343 0.046 Uiso 1 1 calc R
C40 C 0.4998(6) 0.6282(4) 1.0496(3) 0.040(2) Uani 1 1 d .
H40A H 0.4771 0.6084 1.0780 0.048 Uiso 1 1 calc R
H40B H 0.5891 0.6281 1.0471 0.048 Uiso 1 1 calc R
C41 C 0.3058(6) 0.6034(3) 1.0106(3) 0.0269(16) Uani 1 1 d .
H41A H 0.2825 0.5839 1.0390 0.032 Uiso 1 1 calc R
H41B H 0.2687 0.5867 0.9829 0.032 Uiso 1 1 calc R
C42 C 0.4937(7) 0.7124(3) 1.0113(3) 0.0345(18) Uani 1 1 d .
H42A H 0.5829 0.7112 1.0085 0.041 Uiso 1 1 calc R
H42B H 0.4689 0.7485 1.0143 0.041 Uiso 1 1 calc R
C43 C -0.1304(7) 0.6916(3) 1.1076(2) 0.0314(17) Uani 1 1 d .
H43A H -0.2173 0.6947 1.1015 0.047 Uiso 1 1 calc R
H43B H -0.0974 0.7250 1.1160 0.047 Uiso 1 1 calc R
H43C H -0.1171 0.6677 1.1336 0.047 Uiso 1 1 calc R
C44 C 0.0888(6) 0.4557(3) 0.8474(2) 0.0234(15) Uani 1 1 d .
C45 C 0.2655(6) 0.4502(3) 0.7899(2) 0.0259(15) Uani 1 1 d .
H45 H 0.2939 0.4603 0.7578 0.031 Uiso 1 1 calc R
C46 C 0.2247(7) 0.3781(3) 0.8415(3) 0.0319(17) Uani 1 1 d .
H46 H 0.2252 0.3401 0.8434 0.038 Uiso 1 1 calc R
C47 C 0.3060(6) 0.4573(3) 0.8768(3) 0.0322(17) Uani 1 1 d .
H47 H 0.3608 0.4717 0.9014 0.039 Uiso 1 1 calc R
C48 C 0.1338(7) 0.4698(3) 0.7969(2) 0.0258(15) Uani 1 1 d .
H48A H 0.0800 0.4542 0.7731 0.031 Uiso 1 1 calc R
H48B H 0.1314 0.5072 0.7928 0.031 Uiso 1 1 calc R
C49 C 0.1780(6) 0.4765(3) 0.8841(3) 0.0275(16) Uani 1 1 d .
H49A H 0.1780 0.5141 0.8827 0.033 Uiso 1 1 calc R
H49B H 0.1503 0.4664 0.9159 0.033 Uiso 1 1 calc R
C50 C 0.2667(7) 0.3932(3) 0.7935(3) 0.0352(18) Uani 1 1 d .
H50A H 0.2126 0.3783 0.7693 0.042 Uiso 1 1 calc R
H50B H 0.3495 0.3802 0.7880 0.042 Uiso 1 1 calc R
C51 C 0.3085(6) 0.3981(3) 0.8787(3) 0.0331(17) Uani 1 1 d .
H51A H 0.3917 0.3856 0.8730 0.040 Uiso 1 1 calc R
H51B H 0.2823 0.3862 0.9102 0.040 Uiso 1 1 calc R
C52 C 0.0952(7) 0.3962(3) 0.8495(3) 0.0310(17) Uani 1 1 d .
H52A H 0.0664 0.3843 0.8806 0.037 Uiso 1 1 calc R
H52B H 0.0419 0.3815 0.8250 0.037 Uiso 1 1 calc R
C53 C 0.3504(6) 0.4733(3) 0.8267(3) 0.0302(17) Uani 1 1 d .
H53A H 0.3504 0.5109 0.8239 0.036 Uiso 1 1 calc R
H53B H 0.4340 0.4610 0.8215 0.036 Uiso 1 1 calc R
C54 C -0.3452(7) 0.4172(3) 0.8846(3) 0.040(2) Uani 1 1 d .
H54A H -0.3962 0.4114 0.8569 0.059 Uiso 1 1 calc R
H54B H -0.3949 0.4300 0.9106 0.059 Uiso 1 1 calc R
H54C H -0.3070 0.3850 0.8939 0.059 Uiso 1 1 calc R
P1 P 0.52026(17) 0.01061(6) 0.85755(6) 0.0214(4) Uani 1 1 d .
P2 P 0.46777(18) 0.10715(7) 0.80617(7) 0.0284(4) Uani 1 1 d .
N2 N 0.5373(6) 0.0647(2) 0.8355(2) 0.0322(14) Uani 1 1 d .
C55 C 0.3966(6) -0.0246(3) 0.8334(2) 0.0230(15) Uani 1 1 d .
C56 C 0.3986(8) -0.0350(4) 0.7845(3) 0.046(2) Uani 1 1 d .
H56 H 0.4635 -0.0229 0.7656 0.056 Uiso 1 1 calc R
C57 C 0.3046(9) -0.0632(4) 0.7637(3) 0.051(3) Uani 1 1 d .
H57 H 0.3046 -0.0704 0.7310 0.062 Uiso 1 1 calc R
C58 C 0.2109(8) -0.0805(4) 0.7929(3) 0.043(2) Uani 1 1 d .
H58 H 0.1456 -0.0988 0.7793 0.051 Uiso 1 1 calc R
C59 C 0.2112(8) -0.0717(3) 0.8399(3) 0.039(2) Uani 1 1 d .
H59 H 0.1473 -0.0843 0.8590 0.047 Uiso 1 1 calc R
C60 C 0.3050(7) -0.0442(3) 0.8601(3) 0.039(2) Uani 1 1 d .
H60 H 0.3056 -0.0390 0.8932 0.046 Uiso 1 1 calc R
C61 C 0.6535(6) -0.0276(3) 0.8482(2) 0.0216(14) Uani 1 1 d .
C62 C 0.6473(7) -0.0781(3) 0.8418(2) 0.0251(15) Uani 1 1 d .
H62 H 0.5710 -0.0946 0.8425 0.030 Uiso 1 1 calc R
C63 C 0.7516(7) -0.1066(3) 0.8340(2) 0.0277(16) Uani 1 1 d .
H63 H 0.7464 -0.1424 0.8299 0.033 Uiso 1 1 calc R
C64 C 0.8644(7) -0.0823(3) 0.8324(2) 0.0292(16) Uani 1 1 d .
H64 H 0.9356 -0.1015 0.8266 0.035 Uiso 1 1 calc R
C65 C 0.8718(7) -0.0295(3) 0.8392(3) 0.0338(18) Uani 1 1 d .
H65 H 0.9480 -0.0128 0.8379 0.041 Uiso 1 1 calc R
C66 C 0.7681(6) -0.0018(3) 0.8478(2) 0.0256(15) Uani 1 1 d .
H66 H 0.7724 0.0338 0.8534 0.031 Uiso 1 1 calc R
C67 C 0.4960(6) 0.0169(2) 0.9203(2) 0.0207(14) Uani 1 1 d .
C68 C 0.5450(6) -0.0178(2) 0.9514(2) 0.0202(13) Uani 1 1 d .
H68 H 0.5917 -0.0456 0.9400 0.024 Uiso 1 1 calc R
C69 C 0.5254(7) -0.0117(3) 0.9994(2) 0.0268(15) Uani 1 1 d .
H69 H 0.5619 -0.0344 1.0213 0.032 Uiso 1 1 calc R
C70 C 0.4517(8) 0.0278(3) 1.0154(3) 0.044(2) Uani 1 1 d .
H70 H 0.4328 0.0301 1.0480 0.053 Uiso 1 1 calc R
C71 C 0.4056(9) 0.0641(4) 0.9843(3) 0.050(2) Uani 1 1 d .
H71 H 0.3613 0.0927 0.9955 0.060 Uiso 1 1 calc R
C72 C 0.4271(8) 0.0569(3) 0.9356(3) 0.042(2) Uani 1 1 d .
H72 H 0.3936 0.0800 0.9134 0.050 Uiso 1 1 calc R
C73 C 0.4771(7) 0.1667(3) 0.8368(3) 0.0297(16) Uani 1 1 d .
C74 C 0.5522(8) 0.1703(3) 0.8765(3) 0.0400(19) Uani 1 1 d .
H74 H 0.5973 0.1414 0.8864 0.048 Uiso 1 1 calc R
C75 C 0.5612(8) 0.2167(3) 0.9017(3) 0.040(2) Uani 1 1 d .
H75 H 0.6074 0.2194 0.9298 0.048 Uiso 1 1 calc R
C76 C 0.4982(8) 0.2589(3) 0.8830(3) 0.043(2) Uani 1 1 d .
H76 H 0.5065 0.2911 0.8979 0.052 Uiso 1 1 calc R
C77 C 0.4281(8) 0.2552(3) 0.8453(3) 0.042(2) Uani 1 1 d .
H77 H 0.3855 0.2844 0.8344 0.050 Uiso 1 1 calc R
C78 C 0.4161(8) 0.2092(3) 0.8216(3) 0.0375(19) Uani 1 1 d .
H78 H 0.3654 0.2072 0.7947 0.045 Uiso 1 1 calc R
C79 C 0.5395(7) 0.1140(3) 0.7501(2) 0.0274(14) Uani 1 1 d U
C80 C 0.6551(7) 0.0963(3) 0.7450(3) 0.0290(15) Uani 1 1 d U
H80 H 0.6934 0.0787 0.7702 0.035 Uiso 1 1 calc R
C81 C 0.7167(7) 0.1043(3) 0.7024(3) 0.0331(16) Uani 1 1 d U
H81 H 0.7974 0.0924 0.6991 0.040 Uiso 1 1 calc R
C82 C 0.6627(7) 0.1288(3) 0.6661(3) 0.0300(15) Uani 1 1 d U
H82 H 0.7045 0.1329 0.6372 0.036 Uiso 1 1 calc R
C83 C 0.5474(7) 0.1478(3) 0.6711(3) 0.0312(16) Uani 1 1 d U
H83 H 0.5110 0.1654 0.6455 0.037 Uiso 1 1 calc R
C84 C 0.4826(7) 0.1417(3) 0.7132(2) 0.0278(15) Uani 1 1 d U
H84 H 0.4038 0.1555 0.7169 0.033 Uiso 1 1 calc R
C85 C 0.3089(7) 0.0971(3) 0.7993(3) 0.0339(16) Uani 1 1 d U
C86 C 0.2604(9) 0.0702(4) 0.7594(3) 0.047(2) Uani 1 1 d U
H86 H 0.3119 0.0597 0.7345 0.056 Uiso 1 1 calc R
C87 C 0.1383(9) 0.0599(4) 0.7578(4) 0.059(2) Uani 1 1 d U
H87 H 0.1064 0.0433 0.7307 0.070 Uiso 1 1 calc R
C88 C 0.0623(8) 0.0726(4) 0.7931(4) 0.055(2) Uani 1 1 d U
H88 H -0.0214 0.0647 0.7911 0.066 Uiso 1 1 calc R
C89 C 0.1077(8) 0.0971(4) 0.8323(4) 0.053(2) Uani 1 1 d U
H89 H 0.0548 0.1057 0.8574 0.063 Uiso 1 1 calc R
C90 C 0.2307(7) 0.1095(3) 0.8357(3) 0.0426(19) Uani 1 1 d U
H90 H 0.2605 0.1264 0.8629 0.051 Uiso 1 1 calc R

loop_
_atom_site_aniso_label
_atom_site_aniso_U_11
_atom_site_aniso_U_22
_atom_site_aniso_U_33
_atom_site_aniso_U_23
_atom_site_aniso_U_13
_atom_site_aniso_U_12
Mn1 0.0174(5) 0.0303(5) 0.0231(5) -0.0108(4) -0.0024(4) 0.0011(5)
O1 0.024(3) 0.031(3) 0.025(2) -0.002(2) 0.006(2) 0.004(2)
O2 0.024(2) 0.022(3) 0.019(2) -0.0036(19) -0.0055(19) 0.0078(19)
O3 0.021(3) 0.030(3) 0.036(3) -0.016(2) 0.002(2) -0.005(2)
N1 0.016(3) 0.031(3) 0.018(3) -0.013(3) 0.001(2) 0.005(3)
C1 0.021(3) 0.030(4) 0.024(3) -0.005(3) 0.005(3) 0.011(3)
C2 0.029(4) 0.018(3) 0.022(3) -0.012(3) 0.000(3) -0.005(3)
C3 0.028(4) 0.022(3) 0.015(3) -0.010(3) -0.002(3) -0.005(3)
C4 0.020(3) 0.029(4) 0.022(3) -0.010(3) 0.002(3) 0.004(3)
C5 0.027(4) 0.025(4) 0.026(4) -0.009(3) -0.009(3) -0.006(3)
C6 0.020(3) 0.018(3) 0.021(3) -0.004(3) -0.007(3) -0.003(3)
C7 0.021(3) 0.021(3) 0.027(4) -0.003(3) 0.000(3) -0.003(3)
C8 0.017(3) 0.025(3) 0.023(3) -0.010(3) -0.002(3) -0.001(3)
C9 0.022(3) 0.017(3) 0.015(3) -0.006(3) -0.004(2) 0.001(3)
C10 0.014(3) 0.016(3) 0.033(4) -0.005(3) 0.003(3) 0.007(3)
C11 0.019(3) 0.020(3) 0.015(3) 0.006(3) -0.004(3) -0.004(3)
C12 0.028(4) 0.030(4) 0.018(3) 0.005(3) -0.012(3) -0.006(3)
C13 0.024(3) 0.011(3) 0.023(3) -0.002(3) 0.003(3) 0.005(3)
C14 0.011(3) 0.037(4) 0.021(3) 0.007(3) 0.004(3) 0.003(3)
C15 0.020(3) 0.036(4) 0.029(4) -0.014(3) 0.000(3) 0.002(3)
C16 0.023(3) 0.028(4) 0.026(4) -0.020(3) -0.006(3) 0.000(3)
C17 0.019(3) 0.035(4) 0.017(3) -0.020(3) 0.001(3) -0.004(3)
C18 0.023(3) 0.019(3) 0.035(4) -0.009(3) -0.004(3) 0.006(3)
C19 0.016(3) 0.053(5) 0.024(4) -0.010(3) -0.011(3) -0.009(3)
C20 0.026(4) 0.020(3) 0.026(4) -0.015(3) -0.009(3) -0.005(3)
C21 0.012(3) 0.041(4) 0.027(3) -0.012(3) -0.006(3) -0.002(3)
C22 0.022(4) 0.027(4) 0.024(3) -0.003(3) -0.001(3) 0.005(3)
C23 0.029(4) 0.036(4) 0.033(4) 0.000(3) 0.006(3) 0.013(3)
C24 0.036(4) 0.043(5) 0.034(4) -0.013(4) 0.009(4) 0.011(4)
C25 0.033(4) 0.031(4) 0.029(4) -0.004(3) 0.005(3) -0.003(3)
C26 0.024(4) 0.034(4) 0.024(3) 0.005(3) 0.000(3) 0.009(3)
C27 0.025(4) 0.020(3) 0.016(3) -0.004(3) -0.006(3) 0.006(3)
C28 0.043(5) 0.050(5) 0.032(4) -0.008(4) 0.010(4) 0.003(4)
C29 0.031(4) 0.059(6) 0.022(4) -0.001(4) 0.010(3) -0.001(4)
C30 0.029(4) 0.033(4) 0.021(3) -0.002(3) -0.006(3) -0.002(3)
C31 0.035(4) 0.029(4) 0.041(4) -0.004(3) 0.008(4) -0.006(3)
C32 0.022(4) 0.026(4) 0.039(4) -0.006(3) -0.005(3) 0.004(3)
C33 0.025(3) 0.012(3) 0.020(3) 0.009(3) -0.005(3) -0.001(3)
C34 0.028(4) 0.026(4) 0.027(4) -0.007(3) 0.001(3) 0.000(3)
C35 0.025(4) 0.029(4) 0.035(4) 0.012(3) 0.004(3) 0.006(3)
C36 0.019(4) 0.074(6) 0.016(3) 0.000(3) -0.007(3) -0.015(4)
C37 0.030(4) 0.024(4) 0.012(3) 0.004(3) 0.000(3) -0.002(3)
C38 0.021(4) 0.040(4) 0.020(3) 0.003(3) -0.003(3) -0.016(3)
C39 0.022(4) 0.066(6) 0.028(4) -0.002(4) -0.005(3) -0.007(4)
C40 0.019(4) 0.067(6) 0.035(4) 0.022(4) -0.007(3) -0.005(4)
C41 0.028(4) 0.016(3) 0.037(4) 0.006(3) -0.012(3) -0.006(3)
C42 0.027(4) 0.037(4) 0.040(4) -0.007(3) 0.000(3) -0.017(3)
C43 0.025(4) 0.047(5) 0.022(4) -0.004(3) 0.006(3) -0.005(4)
C44 0.023(3) 0.038(4) 0.010(3) -0.011(3) 0.003(3) -0.005(3)
C45 0.027(4) 0.034(4) 0.016(3) -0.001(3) 0.000(3) 0.002(3)
C46 0.037(4) 0.031(4) 0.028(4) 0.003(3) 0.006(3) 0.011(3)
C47 0.022(4) 0.048(5) 0.027(4) -0.006(4) -0.014(3) 0.002(3)
C48 0.030(4) 0.031(4) 0.015(3) -0.008(3) 0.002(3) 0.003(3)
C49 0.015(3) 0.043(4) 0.024(4) -0.016(3) -0.002(3) 0.004(3)
C50 0.031(4) 0.034(4) 0.040(4) 0.006(4) 0.008(3) 0.009(3)
C51 0.018(3) 0.050(5) 0.031(4) 0.007(4) -0.006(3) 0.010(3)
C52 0.023(4) 0.040(4) 0.031(4) -0.002(3) -0.004(3) -0.001(3)
C53 0.019(3) 0.044(5) 0.028(4) 0.002(3) 0.010(3) 0.009(3)
C54 0.022(4) 0.059(6) 0.038(5) -0.014(4) 0.000(3) -0.005(4)
P1 0.0246(9) 0.0211(8) 0.0184(8) 0.0088(6) -0.0046(7) -0.0053(7)
P2 0.0252(9) 0.0284(9) 0.0314(10) 0.0181(8) -0.0102(8) -0.0076(8)
N2 0.031(3) 0.022(3) 0.044(4) 0.019(3) -0.009(3) -0.009(3)
C55 0.027(4) 0.020(3) 0.022(3) 0.012(3) -0.005(3) -0.004(3)
C56 0.045(5) 0.078(7) 0.016(4) 0.012(4) 0.002(3) -0.026(5)
C57 0.046(5) 0.083(7) 0.025(4) -0.002(4) -0.008(4) -0.023(5)
C58 0.033(4) 0.062(6) 0.032(4) -0.005(4) -0.004(4) -0.022(4)
C59 0.034(4) 0.043(5) 0.040(5) -0.005(4) 0.007(4) -0.012(4)
C60 0.034(4) 0.054(5) 0.028(4) 0.008(4) -0.004(3) -0.012(4)
C61 0.024(3) 0.031(4) 0.009(3) 0.004(3) 0.001(3) 0.000(3)
C62 0.026(4) 0.025(4) 0.024(4) 0.001(3) 0.001(3) -0.006(3)
C63 0.033(4) 0.041(4) 0.009(3) 0.000(3) -0.002(3) 0.000(3)
C64 0.034(4) 0.036(4) 0.018(3) 0.002(3) -0.008(3) 0.005(3)
C65 0.021(4) 0.043(5) 0.038(4) 0.013(4) -0.002(3) -0.006(3)
C66 0.027(4) 0.033(4) 0.017(3) 0.002(3) -0.001(3) -0.010(3)
C67 0.031(4) 0.016(3) 0.015(3) 0.009(2) -0.007(3) -0.001(3)
C68 0.023(3) 0.016(3) 0.022(3) 0.007(2) -0.005(3) 0.000(3)
C69 0.035(4) 0.028(4) 0.017(3) 0.008(3) -0.013(3) -0.005(3)
C70 0.039(5) 0.058(5) 0.036(4) -0.026(4) -0.018(4) 0.011(4)
C71 0.059(6) 0.047(5) 0.045(5) -0.008(4) -0.002(4) 0.034(5)
C72 0.058(6) 0.032(4) 0.035(4) -0.022(4) -0.016(4) 0.018(4)
C73 0.023(4) 0.036(4) 0.030(4) 0.012(3) -0.002(3) -0.003(3)
C74 0.040(5) 0.035(4) 0.045(5) 0.010(4) -0.011(4) -0.009(4)
C75 0.037(5) 0.051(5) 0.033(4) 0.019(4) -0.001(4) -0.012(4)
C76 0.052(6) 0.037(4) 0.040(5) 0.003(4) 0.005(4) 0.002(4)
C77 0.038(5) 0.040(5) 0.047(5) 0.008(4) 0.013(4) 0.018(4)
C78 0.040(5) 0.045(5) 0.027(4) 0.003(4) -0.002(3) 0.007(4)
C79 0.028(3) 0.026(3) 0.029(3) 0.007(3) -0.002(3) -0.005(3)
C80 0.030(3) 0.022(3) 0.035(4) 0.010(3) -0.008(3) -0.006(3)
C81 0.026(3) 0.036(4) 0.037(4) 0.015(3) 0.002(3) -0.004(3)
C82 0.035(3) 0.019(3) 0.037(4) 0.014(3) 0.003(3) -0.002(3)
C83 0.035(3) 0.026(3) 0.032(3) 0.021(2) 0.001(3) -0.004(3)
C84 0.028(3) 0.030(3) 0.025(3) 0.003(3) -0.007(3) 0.006(3)
C85 0.028(3) 0.035(3) 0.039(3) 0.025(3) -0.006(3) -0.007(3)
C86 0.045(4) 0.047(4) 0.049(4) 0.030(4) -0.016(4) -0.022(4)
C87 0.049(5) 0.068(5) 0.059(5) 0.035(4) -0.014(4) -0.034(4)
C88 0.035(4) 0.062(5) 0.069(5) 0.048(4) -0.022(4) -0.029(4)
C89 0.024(4) 0.060(5) 0.074(5) 0.042(4) -0.015(4) -0.009(4)
C90 0.033(4) 0.041(4) 0.055(4) 0.024(4) -0.014(3) -0.008(3)

loop_
_atom_type_symbol
_atom_type_description
_atom_type_scat_dispersion_real
_atom_type_scat_dispersion_imag
_atom_type_scat_source
C C 0.0033 0.0016 'International Tables Vol C Tables 4.2.6.8 and 6.1.1.4'
H H 0.0000 0.0000 'International Tables Vol C Tables 4.2.6.8 and 6.1.1.4'
N N 0.0061 0.0033 'International Tables Vol C Tables 4.2.6.8 and 6.1.1.4'
O O 0.0106 0.0060 'International Tables Vol C Tables 4.2.6.8 and 6.1.1.4'
P P 0.1023 0.0942 'International Tables Vol C Tables 4.2.6.8 and 6.1.1.4'
Mn Mn 0.3368 0.7283 'International Tables Vol C Tables 4.2.6.8 and 6.1.1.4'

loop_
_geom_angle_atom_site_label_1
_geom_angle_atom_site_label_2
_geom_angle_atom_site_label_3
_geom_angle
O1 Mn1 O2 128.7(2)
O1 Mn1 O3 120.6(2)
O2 Mn1 O3 109.9(2)
O1 Mn1 N1 92.8(2)
O2 Mn1 N1 93.2(2)
O3 Mn1 N1 93.1(2)
C3 O1 Mn1 126.9(4)
C10 O2 Mn1 123.3(4)
C17 O3 Mn1 124.4(4)
C1 N1 C8 110.9(5)
C1 N1 C15 111.8(5)
C8 N1 C15 110.2(6)
C1 N1 Mn1 107.8(4)
C8 N1 Mn1 109.1(4)
C15 N1 Mn1 106.8(4)
N1 C1 C2 115.3(5)
N1 C1 H1A 108.5
C2 C1 H1A 108.5
N1 C1 H1B 108.5
C2 C1 H1B 108.5
H1A C1 H1B 107.5
C7 C2 C3 119.0(6)
C7 C2 C1 118.9(6)
C3 C2 C1 122.1(6)
O1 C3 C4 122.4(6)
O1 C3 C2 118.4(6)
C4 C3 C2 119.1(6)
C3 C4 C5 118.3(6)
C3 C4 C22 120.4(6)
C5 C4 C22 121.3(6)
C6 C5 C4 124.0(7)
C6 C5 H5 118.0
C4 C5 H5 118.0
C7 C6 C5 115.8(6)
C7 C6 C32 122.6(6)
C5 C6 C32 121.6(6)
C6 C7 C2 123.7(7)
C6 C7 H7 118.2
C2 C7 H7 118.2
N1 C8 C9 113.7(6)
N1 C8 H8A 108.8
C9 C8 H8A 108.8
N1 C8 H8B 108.8
C9 C8 H8B 108.8
H8A C8 H8B 107.7
C14 C9 C10 121.5(6)
C14 C9 C8 118.0(6)
C10 C9 C8 120.2(6)
O2 C10 C11 121.9(6)
O2 C10 C9 119.8(6)
C11 C10 C9 118.3(6)
C12 C11 C10 117.5(6)
C12 C11 C33 122.2(6)
C10 C11 C33 120.3(6)
C11 C12 C13 124.7(6)
C11 C12 H12 117.7
C13 C12 H12 117.7
C12 C13 C14 117.1(6)
C12 C13 C43 122.4(6)
C14 C13 C43 120.5(6)
C9 C14 C13 120.9(6)
C9 C14 H14 119.6
C13 C14 H14 119.6
N1 C15 C16 113.0(6)
N1 C15 H15A 109.0
C16 C15 H15A 109.0
N1 C15 H15B 109.0
C16 C15 H15B 109.0
H15A C15 H15B 107.8
C21 C16 C17 120.7(6)
C21 C16 C15 117.9(6)
C17 C16 C15 121.2(7)
O3 C17 C16 120.1(6)
O3 C17 C18 121.7(6)
C16 C17 C18 118.2(6)
C19 C18 C17 118.2(7)
C19 C18 C44 121.5(6)
C17 C18 C44 120.3(6)
C20 C19 C18 124.0(8)
C20 C19 H19 118.0
C18 C19 H19 118.0
C19 C20 C21 117.9(7)
C19 C20 C54 121.5(7)
C21 C20 C54 120.3(7)
C16 C21 C20 120.8(6)
C16 C21 H21 119.6
C20 C21 H21 119.6
C4 C22 C30 110.3(6)
C4 C22 C27 111.6(5)
C30 C22 C27 110.7(5)
C4 C22 C26 111.5(6)
C30 C22 C26 106.8(5)
C27 C22 C26 105.7(6)
C28 C23 C26 109.9(7)
C28 C23 C31 109.7(7)
C26 C23 C31 108.5(6)
C28 C23 H23 109.6
C26 C23 H23 109.6
C31 C23 H23 109.6
C30 C24 C28 110.0(7)
C30 C24 C29 108.5(6)
C28 C24 C29 107.7(7)
C30 C24 H24 110.2
C28 C24 H24 110.2
C29 C24 H24 110.2
C29 C25 C27 111.8(6)
C29 C25 C31 109.1(6)
C27 C25 C31 107.9(6)
C29 C25 H25 109.3
C27 C25 H25 109.3
C31 C25 H25 109.3
C23 C26 C22 111.8(6)
C23 C26 H26A 109.3
C22 C26 H26A 109.3
C23 C26 H26B 109.3
C22 C26 H26B 109.3
H26A C26 H26B 107.9
C25 C27 C22 110.4(5)
C25 C27 H27A 109.6
C22 C27 H27A 109.6
C25 C27 H27B 109.6
C22 C27 H27B 109.6
H27A C27 H27B 108.1
C23 C28 C24 110.0(7)
C23 C28 H28A 109.7
C24 C28 H28A 109.7
C23 C28 H28B 109.7
C24 C28 H28B 109.7
H28A C28 H28B 108.2
C25 C29 C24 111.1(7)
C25 C29 H29A 109.4
C24 C29 H29A 109.4
C25 C29 H29B 109.4
C24 C29 H29B 109.4
H29A C29 H29B 108.0
C24 C30 C22 111.5(6)
C24 C30 H30A 109.3
C22 C30 H30A 109.3
C24 C30 H30B 109.3
C22 C30 H30B 109.3
H30A C30 H30B 108.0
C23 C31 C25 109.1(6)
C23 C31 H31A 109.9
C25 C31 H31A 109.9
C23 C31 H31B 109.9
C25 C31 H31B 109.9
H31A C31 H31B 108.3
C6 C32 H32A 109.5
C6 C32 H32B 109.5
H32A C32 H32B 109.5
C6 C32 H32C 109.5
H32A C32 H32C 109.5
H32B C32 H32C 109.5
C37 C33 C11 111.6(5)
C37 C33 C38 109.5(5)
C11 C33 C38 112.3(6)
C37 C33 C41 109.4(6)
C11 C33 C41 107.0(5)
C38 C33 C41 106.8(6)
C39 C34 C37 109.5(6)
C39 C34 C42 108.2(6)
C37 C34 C42 110.5(6)
C39 C34 H34 109.5
C37 C34 H34 109.5
C42 C34 H34 109.5
C39 C35 C41 108.8(6)
C39 C35 C40 108.0(6)
C41 C35 C40 108.6(6)
C39 C35 H35 110.5
C41 C35 H35 110.5
C40 C35 H35 110.5
C42 C36 C38 111.0(6)
C42 C36 C40 107.9(6)
C38 C36 C40 108.8(7)
C42 C36 H36 109.7
C38 C36 H36 109.7
C40 C36 H36 109.7
C34 C37 C33 109.6(6)
C34 C37 H37A 109.7
C33 C37 H37A 109.7
C34 C37 H37B 109.7
C33 C37 H37B 109.7
H37A C37 H37B 108.2
C36 C38 C33 111.0(6)
C36 C38 H38A 109.4
C33 C38 H38A 109.4
C36 C38 H38B 109.4
C33 C38 H38B 109.4
H38A C38 H38B 108.0
C34 C39 C35 112.5(6)
C34 C39 H39A 109.1
C35 C39 H39A 109.1
C34 C39 H39B 109.1
C35 C39 H39B 109.1
H39A C39 H39B 107.8
C36 C40 C35 110.1(6)
C36 C40 H40A 109.6
C35 C40 H40A 109.6
C36 C40 H40B 109.6
C35 C40 H40B 109.6
H40A C40 H40B 108.2
C35 C41 C33 110.2(6)
C35 C41 H41A 109.6
C33 C41 H41A 109.6
C35 C41 H41B 109.6
C33 C41 H41B 109.6
H41A C41 H41B 108.1
C36 C42 C34 109.9(6)
C36 C42 H42A 109.7
C34 C42 H42A 109.7
C36 C42 H42B 109.7
C34 C42 H42B 109.7
H42A C42 H42B 108.2
C13 C43 H43A 109.5
C13 C43 H43B 109.5
H43A C43 H43B 109.5
C13 C43 H43C 109.5
H43A C43 H43C 109.5
H43B C43 H43C 109.5
C18 C44 C49 112.5(5)
C18 C44 C48 111.5(6)
C49 C44 C48 109.5(6)
C18 C44 C52 110.7(6)
C49 C44 C52 107.5(6)
C48 C44 C52 105.0(5)
C50 C45 C53 110.1(6)
C50 C45 C48 109.2(6)
C53 C45 C48 110.8(6)
C50 C45 H45 108.9
C53 C45 H45 108.9
C48 C45 H45 108.9
C50 C46 C51 110.9(7)
C50 C46 C52 110.1(6)
C51 C46 C52 111.6(6)
C50 C46 H46 108.0
C51 C46 H46 108.0
C52 C46 H46 108.0
C49 C47 C51 110.1(6)
C49 C47 C53 109.2(6)
C51 C47 C53 107.3(6)
C49 C47 H47 110.1
C51 C47 H47 110.1
C53 C47 H47 110.1
C45 C48 C44 109.7(6)
C45 C48 H48A 109.7
C44 C48 H48A 109.7
C45 C48 H48B 109.7
C44 C48 H48B 109.7
H48A C48 H48B 108.2
C47 C49 C44 112.8(6)
C47 C49 H49A 109.0
C44 C49 H49A 109.0
C47 C49 H49B 109.0
C44 C49 H49B 109.0
H49A C49 H49B 107.8
C46 C50 C45 108.9(7)
C46 C50 H50A 109.9
C45 C50 H50A 109.9
C46 C50 H50B 109.9
C45 C50 H50B 109.9
H50A C50 H50B 108.3
C46 C51 C47 108.3(6)
C46 C51 H51A 110.0
C47 C51 H51A 110.0
C46 C51 H51B 110.0
C47 C51 H51B 110.0
H51A C51 H51B 108.4
C46 C52 C44 110.4(6)
C46 C52 H52A 109.6
C44 C52 H52A 109.6
C46 C52 H52B 109.6
C44 C52 H52B 109.6
H52A C52 H52B 108.1
C45 C53 C47 108.7(6)
C45 C53 H53A 109.9
C47 C53 H53A 109.9
C45 C53 H53B 109.9
C47 C53 H53B 109.9
H53A C53 H53B 108.3
C20 C54 H54A 109.5
C20 C54 H54B 109.5
H54A C54 H54B 109.5
C20 C54 H54C 109.5
H54A C54 H54C 109.5
H54B C54 H54C 109.5
N2 P1 C55 114.1(3)
N2 P1 C61 110.4(4)
C55 P1 C61 106.4(3)
N2 P1 C67 109.2(3)
C55 P1 C67 108.2(3)
C61 P1 C67 108.4(3)
N2 P2 C79 108.8(4)
N2 P2 C85 115.4(3)
C79 P2 C85 110.7(4)
N2 P2 C73 109.2(3)
C79 P2 C73 108.6(3)
C85 P2 C73 103.8(4)
P1 N2 P2 142.0(5)
C60 C55 C56 118.8(7)
C60 C55 P1 123.4(6)
C56 C55 P1 117.7(6)
C57 C56 C55 120.1(7)
C57 C56 H56 119.9
C55 C56 H56 119.9
C58 C57 C56 118.0(8)
C58 C57 H57 121.0
C56 C57 H57 121.0
C59 C58 C57 121.7(8)
C59 C58 H58 119.2
C57 C58 H58 119.2
C58 C59 C60 119.8(8)
C58 C59 H59 120.1
C60 C59 H59 120.1
C55 C60 C59 121.5(8)
C55 C60 H60 119.2
C59 C60 H60 119.2
C62 C61 C66 120.6(7)
C62 C61 P1 121.9(6)
C66 C61 P1 117.4(5)
C61 C62 C63 120.7(7)
C61 C62 H62 119.6
C63 C62 H62 119.6
C62 C63 C64 119.9(7)
C62 C63 H63 120.1
C64 C63 H63 120.1
C63 C64 C65 119.8(7)
C63 C64 H64 120.1
C65 C64 H64 120.1
C66 C65 C64 119.8(7)
C66 C65 H65 120.1
C64 C65 H65 120.1
C65 C66 C61 119.2(7)
C65 C66 H66 120.4
C61 C66 H66 120.4
C72 C67 C68 121.6(7)
C72 C67 P1 117.7(5)
C68 C67 P1 120.7(5)
C67 C68 C69 119.4(6)
C67 C68 H68 120.3
C69 C68 H68 120.3
C68 C69 C70 119.7(7)
C68 C69 H69 120.2
C70 C69 H69 120.2
C71 C70 C69 121.0(8)
C71 C70 H70 119.5
C69 C70 H70 119.5
C70 C71 C72 117.7(8)
C70 C71 H71 121.1
C72 C71 H71 121.1
C67 C72 C71 120.4(8)
C67 C72 H72 119.8
C71 C72 H72 119.8
C78 C73 C74 119.3(8)
C78 C73 P2 121.9(6)
C74 C73 P2 118.8(6)
C73 C74 C75 120.2(8)
C73 C74 H74 119.9
C75 C74 H74 119.9
C76 C75 C74 116.7(8)
C76 C75 H75 121.6
C74 C75 H75 121.6
C77 C76 C75 122.5(8)
C77 C76 H76 118.8
C75 C76 H76 118.8
C76 C77 C78 120.6(8)
C76 C77 H77 119.7
C78 C77 H77 119.7
C73 C78 C77 120.5(8)
C73 C78 H78 119.7
C77 C78 H78 119.7
C80 C79 C84 120.6(7)
C80 C79 P2 118.3(6)
C84 C79 P2 120.8(6)
C79 C80 C81 119.5(7)
C79 C80 H80 120.2
C81 C80 H80 120.2
C82 C81 C80 120.8(7)
C82 C81 H81 119.6
C80 C81 H81 119.6
C81 C82 C83 120.2(7)
C81 C82 H82 119.9
C83 C82 H82 119.9
C82 C83 C84 121.2(7)
C82 C83 H83 119.4
C84 C83 H83 119.4
C83 C84 C79 117.4(7)
C83 C84 H84 121.3
C79 C84 H84 121.3
C90 C85 C86 118.0(8)
C90 C85 P2 119.8(6)
C86 C85 P2 121.7(7)
C87 C86 C85 119.2(10)
C87 C86 H86 120.4
C85 C86 H86 120.4
C88 C87 C86 122.4(10)
C88 C87 H87 118.8
C86 C87 H87 118.8
C87 C88 C89 119.1(8)
C87 C88 H88 120.4
C89 C88 H88 120.4
C88 C89 C90 121.2(10)
C88 C89 H89 119.4
C90 C89 H89 119.4
C85 C90 C89 120.0(9)
C85 C90 H90 120.0
C89 C90 H90 120.0

loop_
_geom_bond_atom_site_label_1
_geom_bond_atom_site_label_2
_geom_bond_distance
Mn1 O1 1.962(5)
Mn1 O2 1.974(5)
Mn1 O3 1.994(5)
Mn1 N1 2.169(5)
O1 C3 1.348(8)
O2 C10 1.337(8)
O3 C17 1.342(8)
N1 C1 1.457(9)
N1 C8 1.480(9)
N1 C15 1.487(9)
C1 C2 1.521(10)
C1 H1A 0.9900
C1 H1B 0.9900
C2 C7 1.410(10)
C2 C3 1.419(10)
C3 C4 1.409(10)
C4 C5 1.413(10)
C4 C22 1.509(9)
C5 C6 1.398(10)
C5 H5 0.9500
C6 C7 1.378(9)
C6 C32 1.468(9)
C7 H7 0.9500
C8 C9 1.519(8)
C8 H8A 0.9900
C8 H8B 0.9900
C9 C14 1.380(9)
C9 C10 1.435(9)
C10 C11 1.424(9)
C11 C12 1.395(10)
C11 C33 1.534(9)
C12 C13 1.398(10)
C12 H12 0.9500
C13 C14 1.402(10)
C13 C43 1.515(9)
C14 H14 0.9500
C15 C16 1.515(10)
C15 H15A 0.9900
C15 H15B 0.9900
C16 C21 1.384(10)
C16 C17 1.416(9)
C17 C18 1.433(10)
C18 C19 1.386(10)
C18 C44 1.534(10)
C19 C20 1.367(10)
C19 H19 0.9500
C20 C21 1.411(10)
C20 C54 1.470(11)
C21 H21 0.9500
C22 C30 1.557(10)
C22 C27 1.558(9)
C22 C26 1.564(9)
C23 C28 1.529(11)
C23 C26 1.532(10)
C23 C31 1.547(11)
C23 H23 1.0000
C24 C30 1.529(11)
C24 C28 1.543(12)
C24 C29 1.557(12)
C24 H24 1.0000
C25 C29 1.513(11)
C25 C27 1.526(10)
C25 C31 1.549(11)
C25 H25 1.0000
C26 H26A 0.9900
C26 H26B 0.9900
C27 H27A 0.9900
C27 H27B 0.9900
C28 H28A 0.9900
C28 H28B 0.9900
C29 H29A 0.9900
C29 H29B 0.9900
C30 H30A 0.9900
C30 H30B 0.9900
C31 H31A 0.9900
C31 H31B 0.9900
C32 H32A 0.9800
C32 H32B 0.9800
C32 H32C 0.9800
C33 C37 1.533(8)
C33 C38 1.539(9)
C33 C41 1.567(9)
C34 C39 1.489(11)
C34 C37 1.533(10)
C34 C42 1.536(10)
C34 H34 1.0000
C35 C39 1.519(10)
C35 C41 1.536(10)
C35 C40 1.545(11)
C35 H35 1.0000
C36 C42 1.514(10)
C36 C38 1.527(10)
C36 C40 1.537(13)
C36 H36 1.0000
C37 H37A 0.9900
C37 H37B 0.9900
C38 H38A 0.9900
C38 H38B 0.9900
C39 H39A 0.9900
C39 H39B 0.9900
C40 H40A 0.9900
C40 H40B 0.9900
C41 H41A 0.9900
C41 H41B 0.9900
C42 H42A 0.9900
C42 H42B 0.9900
C43 H43A 0.9800
C43 H43B 0.9800
C43 H43C 0.9800
C44 C49 1.537(9)
C44 C48 1.561(9)
C44 C52 1.564(11)
C45 C50 1.501(11)
C45 C53 1.531(10)
C45 C48 1.558(10)
C45 H45 1.0000
C46 C50 1.495(10)
C46 C51 1.501(11)
C46 C52 1.525(10)
C46 H46 1.0000
C47 C49 1.517(9)
C47 C51 1.555(11)
C47 C53 1.562(11)
C47 H47 1.0000
C48 H48A 0.9900
C48 H48B 0.9900
C49 H49A 0.9900
C49 H49B 0.9900
C50 H50A 0.9900
C50 H50B 0.9900
C51 H51A 0.9900
C51 H51B 0.9900
C52 H52A 0.9900
C52 H52B 0.9900
C53 H53A 0.9900
C53 H53B 0.9900
C54 H54A 0.9800
C54 H54B 0.9800
C54 H54C 0.9800
P1 N2 1.565(6)
P1 C55 1.787(7)
P1 C61 1.802(7)
P1 C67 1.810(6)
P2 N2 1.589(6)
P2 C79 1.788(7)
P2 C85 1.788(8)
P2 C73 1.793(8)
C55 C60 1.366(10)
C55 C56 1.417(10)
C56 C57 1.405(12)
C56 H56 0.9500
C57 C58 1.402(12)
C57 H57 0.9500
C58 C59 1.355(12)
C58 H58 0.9500
C59 C60 1.387(11)
C59 H59 0.9500
C60 H60 0.9500
C61 C62 1.341(10)
C61 C66 1.436(10)
C62 C63 1.392(10)
C62 H62 0.9500
C63 C64 1.401(11)
C63 H63 0.9500
C64 C65 1.402(11)
C64 H64 0.9500
C65 C66 1.379(11)
C65 H65 0.9500
C66 H66 0.9500
C67 C72 1.368(10)
C67 C68 1.379(8)
C68 C69 1.391(9)
C68 H68 0.9500
C69 C70 1.396(11)
C69 H69 0.9500
C70 C71 1.396(12)
C70 H70 0.9500
C71 C72 1.416(12)
C71 H71 0.9500
C72 H72 0.9500
C73 C78 1.374(11)
C73 C74 1.402(11)
C74 C75 1.419(12)
C74 H74 0.9500
C75 C76 1.412(12)
C75 H75 0.9500
C76 C77 1.324(12)
C76 H76 0.9500
C77 C78 1.389(12)
C77 H77 0.9500
C78 H78 0.9500
C79 C80 1.368(11)
C79 C84 1.422(9)
C80 C81 1.405(11)
C80 H80 0.9500
C81 C82 1.354(10)
C81 H81 0.9500
C82 C83 1.377(11)
C82 H82 0.9500
C83 C84 1.403(10)
C83 H83 0.9500
C84 H84 0.9500
C85 C90 1.385(13)
C85 C86 1.439(13)
C86 C87 1.377(13)
C86 H86 0.9500
C87 C88 1.352(16)
C87 H87 0.9500
C88 C89 1.380(15)
C88 H88 0.9500
C89 C90 1.402(11)
C89 H89 0.9500
C90 H90 0.9500

loop_
_geom_torsion_atom_site_label_1
_geom_torsion_atom_site_label_2
_geom_torsion_atom_site_label_3
_geom_torsion_atom_site_label_4
_geom_torsion
O2 Mn1 O1 C3 -119.1(5)
O3 Mn1 O1 C3 72.5(5)
N1 Mn1 O1 C3 -22.8(5)
O1 Mn1 O2 C10 63.7(6)
O3 Mn1 O2 C10 -126.8(5)
N1 Mn1 O2 C10 -32.4(5)
O1 Mn1 O3 C17 -118.3(5)
O2 Mn1 O3 C17 71.3(6)
N1 Mn1 O3 C17 -23.3(6)
O1 Mn1 N1 C1 -26.4(4)
O2 Mn1 N1 C1 102.6(4)
O3 Mn1 N1 C1 -147.3(4)
O1 Mn1 N1 C8 -146.8(4)
O2 Mn1 N1 C8 -17.8(4)
O3 Mn1 N1 C8 92.3(4)
O1 Mn1 N1 C15 94.0(5)
O2 Mn1 N1 C15 -137.0(5)
O3 Mn1 N1 C15 -26.9(5)
C8 N1 C1 C2 -177.9(6)
C15 N1 C1 C2 -54.4(8)
Mn1 N1 C1 C2 62.8(6)
N1 C1 C2 C7 126.0(6)
N1 C1 C2 C3 -56.3(9)
Mn1 O1 C3 C4 -143.2(5)
Mn1 O1 C3 C2 39.4(8)
C7 C2 C3 O1 176.0(6)
C1 C2 C3 O1 -1.7(9)
C7 C2 C3 C4 -1.5(9)
C1 C2 C3 C4 -179.1(6)
O1 C3 C4 C5 -176.6(6)
C2 C3 C4 C5 0.7(10)
O1 C3 C4 C22 1.1(10)
C2 C3 C4 C22 178.5(6)
C3 C4 C5 C6 -0.3(10)
C22 C4 C5 C6 -178.0(6)
C4 C5 C6 C7 0.6(10)
C4 C5 C6 C32 -179.8(6)
C5 C6 C7 C2 -1.4(10)
C32 C6 C7 C2 179.0(6)
C3 C2 C7 C6 1.9(10)
C1 C2 C7 C6 179.6(6)
C1 N1 C8 C9 -59.0(7)
C15 N1 C8 C9 176.7(5)
Mn1 N1 C8 C9 59.6(6)
N1 C8 C9 C14 122.6(7)
N1 C8 C9 C10 -62.4(8)
Mn1 O2 C10 C11 -139.3(5)
Mn1 O2 C10 C9 43.1(8)
C14 C9 C10 O2 179.2(6)
C8 C9 C10 O2 4.4(10)
C14 C9 C10 C11 1.5(10)
C8 C9 C10 C11 -173.4(6)
O2 C10 C11 C12 -179.8(6)
C9 C10 C11 C12 -2.0(9)
O2 C10 C11 C33 0.8(10)
C9 C10 C11 C33 178.5(6)
C10 C11 C12 C13 1.0(10)
C33 C11 C12 C13 -179.6(6)
C11 C12 C13 C14 0.7(11)
C11 C12 C13 C43 179.6(7)
C10 C9 C14 C13 0.3(11)
C8 C9 C14 C13 175.3(6)
C12 C13 C14 C9 -1.4(10)
C43 C13 C14 C9 179.7(7)
C1 N1 C15 C16 -176.6(6)
C8 N1 C15 C16 -52.7(7)
Mn1 N1 C15 C16 65.7(7)
N1 C15 C16 C21 123.7(7)
N1 C15 C16 C17 -61.1(9)
Mn1 O3 C17 C16 39.7(9)
Mn1 O3 C17 C18 -140.1(5)
C21 C16 C17 O3 175.8(6)
C15 C16 C17 O3 0.7(10)
C21 C16 C17 C18 -4.4(10)
C15 C16 C17 C18 -179.5(6)
O3 C17 C18 C19 -175.5(6)
C16 C17 C18 C19 4.7(10)
O3 C17 C18 C44 5.6(10)
C16 C17 C18 C44 -174.3(6)
C17 C18 C19 C20 -0.6(11)
C44 C18 C19 C20 178.3(6)
C18 C19 C20 C21 -3.8(11)
C18 C19 C20 C54 -176.3(7)
C17 C16 C21 C20 0.0(11)
C15 C16 C21 C20 175.3(6)
C19 C20 C21 C16 4.0(11)
C54 C20 C21 C16 176.6(7)
C3 C4 C22 C30 60.4(8)
C5 C4 C22 C30 -121.9(7)
C3 C4 C22 C27 -63.1(8)
C5 C4 C22 C27 114.6(7)
C3 C4 C22 C26 178.9(6)
C5 C4 C22 C26 -3.4(9)
C28 C23 C26 C22 59.6(8)
C31 C23 C26 C22 -60.3(8)
C4 C22 C26 C23 -178.8(6)
C30 C22 C26 C23 -58.2(8)
C27 C22 C26 C23 59.7(7)
C29 C25 C27 C22 -55.7(8)
C31 C25 C27 C22 64.3(7)
C4 C22 C27 C25 177.1(6)
C30 C22 C27 C25 53.8(7)
C26 C22 C27 C25 -61.5(7)
C26 C23 C28 C24 -58.2(9)
C31 C23 C28 C24 61.0(9)
C30 C24 C28 C23 58.5(9)
C29 C24 C28 C23 -59.6(8)
C27 C25 C29 C24 58.8(8)
C31 C25 C29 C24 -60.5(8)
C30 C24 C29 C25 -58.9(9)
C28 C24 C29 C25 60.2(8)
C28 C24 C30 C22 -59.7(8)
C29 C24 C30 C22 57.8(8)
C4 C22 C30 C24 179.6(6)
C27 C22 C30 C24 -56.4(7)
C26 C22 C30 C24 58.2(7)
C28 C23 C31 C25 -59.9(8)
C26 C23 C31 C25 60.1(8)
C29 C25 C31 C23 59.4(8)
C27 C25 C31 C23 -62.3(8)
C12 C11 C33 C37 -122.2(7)
C10 C11 C33 C37 57.2(8)
C12 C11 C33 C38 1.2(9)
C10 C11 C33 C38 -179.3(6)
C12 C11 C33 C41 118.2(7)
C10 C11 C33 C41 -62.4(8)
C39 C34 C37 C33 59.6(7)
C42 C34 C37 C33 -59.5(8)
C11 C33 C37 C34 -176.6(6)
C38 C33 C37 C34 58.3(7)
C41 C33 C37 C34 -58.4(7)
C42 C36 C38 C33 57.2(9)
C40 C36 C38 C33 -61.3(7)
C37 C33 C38 C36 -57.4(8)
C11 C33 C38 C36 178.0(6)
C41 C33 C38 C36 60.9(8)
C37 C34 C39 C35 -60.6(8)
C42 C34 C39 C35 60.0(8)
C41 C35 C39 C34 59.1(8)
C40 C35 C39 C34 -58.6(8)
C42 C36 C40 C35 -60.7(7)
C38 C36 C40 C35 59.7(7)
C39 C35 C40 C36 57.9(8)
C41 C35 C40 C36 -59.9(7)
C39 C35 C41 C33 -56.5(8)
C40 C35 C41 C33 60.8(8)
C37 C33 C41 C35 57.8(7)
C11 C33 C41 C35 178.8(6)
C38 C33 C41 C35 -60.7(7)
C38 C36 C42 C34 -57.1(9)
C40 C36 C42 C34 62.0(8)
C39 C34 C42 C36 -61.3(8)
C37 C34 C42 C36 58.6(8)
C19 C18 C44 C49 -119.8(7)
C17 C18 C44 C49 59.1(9)
C19 C18 C44 C48 116.8(8)
C17 C18 C44 C48 -64.3(8)
C19 C18 C44 C52 0.4(9)
C17 C18 C44 C52 179.3(6)
C50 C45 C48 C44 62.7(7)
C53 C45 C48 C44 -58.8(8)
C18 C44 C48 C45 -179.9(6)
C49 C44 C48 C45 55.1(8)
C52 C44 C48 C45 -60.0(7)
C51 C47 C49 C44 -58.5(9)
C53 C47 C49 C44 59.0(9)
C18 C44 C49 C47 178.6(6)
C48 C44 C49 C47 -56.9(9)
C52 C44 C49 C47 56.5(8)
C51 C46 C50 C45 -62.2(8)
C52 C46 C50 C45 61.8(9)
C53 C45 C50 C46 60.4(8)
C48 C45 C50 C46 -61.5(8)
C50 C46 C51 C47 62.9(8)
C52 C46 C51 C47 -60.2(8)
C49 C47 C51 C46 58.1(8)
C53 C47 C51 C46 -60.7(7)
C50 C46 C52 C44 -62.6(8)
C51 C46 C52 C44 61.0(8)
C18 C44 C52 C46 -179.4(6)
C49 C44 C52 C46 -56.3(7)
C48 C44 C52 C46 60.2(7)
C50 C45 C53 C47 -60.5(8)
C48 C45 C53 C47 60.5(8)
C49 C47 C53 C45 -59.6(8)
C51 C47 C53 C45 59.7(7)
C55 P1 N2 P2 19.2(9)
C61 P1 N2 P2 138.9(7)
C67 P1 N2 P2 -102.0(8)
C79 P2 N2 P1 -115.1(8)
C85 P2 N2 P1 10.0(9)
C73 P2 N2 P1 126.5(7)
N2 P1 C55 C60 -124.4(7)
C61 P1 C55 C60 113.7(7)
C67 P1 C55 C60 -2.6(8)
N2 P1 C55 C56 59.6(8)
C61 P1 C55 C56 -62.3(7)
C67 P1 C55 C56 -178.6(6)
C60 C55 C56 C57 2.8(14)
P1 C55 C56 C57 179.0(8)
C55 C56 C57 C58 -0.2(16)
C56 C57 C58 C59 -1.7(16)
C57 C58 C59 C60 1.1(15)
C56 C55 C60 C59 -3.5(13)
P1 C55 C60 C59 -179.5(7)
C58 C59 C60 C55 1.6(14)
N2 P1 C61 C62 -146.8(6)
C55 P1 C61 C62 -22.5(7)
C67 P1 C61 C62 93.6(6)
N2 P1 C61 C66 33.0(6)
C55 P1 C61 C66 157.3(5)
C67 P1 C61 C66 -86.6(5)
C66 C61 C62 C63 -0.6(10)
P1 C61 C62 C63 179.2(5)
C61 C62 C63 C64 -0.8(10)
C62 C63 C64 C65 0.9(10)
C63 C64 C65 C66 0.4(11)
C64 C65 C66 C61 -1.9(10)
C62 C61 C66 C65 2.0(10)
P1 C61 C66 C65 -177.8(5)
N2 P1 C67 C72 38.3(7)
C55 P1 C67 C72 -86.4(7)
C61 P1 C67 C72 158.6(6)
N2 P1 C67 C68 -142.1(6)
C55 P1 C67 C68 93.2(6)
C61 P1 C67 C68 -21.8(7)
C72 C67 C68 C69 -0.8(11)
P1 C67 C68 C69 179.6(5)
C67 C68 C69 C70 3.0(11)
C68 C69 C70 C71 -5.5(13)
C69 C70 C71 C72 5.4(15)
C68 C67 C72 C71 0.8(13)
P1 C67 C72 C71 -179.6(7)
C70 C71 C72 C67 -3.1(15)
N2 P2 C73 C78 -174.3(6)
C79 P2 C73 C78 67.2(8)
C85 P2 C73 C78 -50.7(7)
N2 P2 C73 C74 8.0(7)
C79 P2 C73 C74 -110.6(7)
C85 P2 C73 C74 131.6(6)
C78 C73 C74 C75 2.6(12)
P2 C73 C74 C75 -179.6(6)
C73 C74 C75 C76 -4.2(12)
C74 C75 C76 C77 3.9(13)
C75 C76 C77 C78 -1.8(13)
C74 C73 C78 C77 -0.3(12)
P2 C73 C78 C77 -178.0(6)
C76 C77 C78 C73 -0.1(13)
N2 P2 C79 C80 -19.0(7)
C85 P2 C79 C80 -146.8(6)
C73 P2 C79 C80 99.8(6)
N2 P2 C79 C84 167.3(6)
C85 P2 C79 C84 39.5(7)
C73 P2 C79 C84 -73.9(7)
C84 C79 C80 C81 -1.8(11)
P2 C79 C80 C81 -175.5(6)
C79 C80 C81 C82 -0.8(12)
C80 C81 C82 C83 2.3(12)
C81 C82 C83 C84 -1.1(12)
C82 C83 C84 C79 -1.5(11)
C80 C79 C84 C83 2.9(11)
P2 C79 C84 C83 176.5(5)
N2 P2 C85 C90 79.9(7)
C79 P2 C85 C90 -155.9(6)
C73 P2 C85 C90 -39.6(7)
N2 P2 C85 C86 -91.8(7)
C79 P2 C85 C86 32.3(7)
C73 P2 C85 C86 148.7(6)
C90 C85 C86 C87 2.9(12)
P2 C85 C86 C87 174.8(7)
C85 C86 C87 C88 -2.4(14)
C86 C87 C88 C89 0.6(15)
C87 C88 C89 C90 0.7(14)
C86 C85 C90 C89 -1.7(12)
P2 C85 C90 C89 -173.8(6)
C88 C89 C90 C85 0.0(13)

loop_
_platon_squeeze_void_nr
_platon_squeeze_void_average_x
_platon_squeeze_void_average_y
_platon_squeeze_void_average_z
_platon_squeeze_void_volume
_platon_squeeze_void_count_electrons
1 0.060 0.250 0.000 740.9 72.2
2 0.440 -0.250 0.500 740.8 73.0
